data_4333809
loop_
_publ_author_name
'Christine M. Beavers'
'Andrey V. Prosverin'
'John D. Cashion'
'Kim R. Dunbar'
'Anne F. Richards'

_publ_contact_author_address
;Advanced Light Source
Lawrence Berkeley National Lab
One Cyclotron Rd
MS 7-222
Berkeley, CA 94720
;
_publ_contact_author_email cmbeavers@lbl.gov
_publ_contact_author_name 'Christine M. Beavers'
_publ_contact_author_phone (510)495-2448
_publ_section_title
;
 An Unprecedented Fe36 Phosphonate Cage
;
_journal_name_full 'Inorganic Chemistry'
_journal_page_first 1670
_journal_page_last 1672
_journal_paper_doi 10.1021/ic3020145
_journal_volume 52
_journal_year 2013
_chemical_formula_moiety
;
C220 H272 Fe36 N44 O180 P44,6(OH),30(H2O),2(C2 H6 O),14(C F3 O3 S)
;
_chemical_formula_sum 'C238 H434 F42 Fe36 N44 O302 P44 S14'
_chemical_formula_weight 13364.2
_chemical_name_systematic
; 
 ? 
;
_space_group_IT_number 167
_symmetry_cell_setting trigonal
_symmetry_space_group_name_Hall '-R 3 2"c'
_symmetry_space_group_name_H-M 'R -3 c :H'
_atom_sites_solution_hydrogens geom
_atom_sites_solution_primary direct
_atom_sites_solution_secondary difmap
_audit_creation_method SHELXL-97
_cell_angle_alpha 90.00
_cell_angle_beta 90.00
_cell_angle_gamma 120.00
_cell_formula_units_Z 6
_cell_length_a 28.6989(3)
_cell_length_b 28.6989(3)
_cell_length_c 132.1838(12)
_cell_measurement_reflns_used 39448
_cell_measurement_temperature 293(2)
_cell_measurement_theta_max 56.49
_cell_measurement_theta_min 3.08
_cell_volume 94284.3(16)
_computing_cell_refinement
;
CrysAlisPro, Agilent Technologies,
Version 1.171.35.11 (release 16-05-2011 CrysAlis171 .NET)
(compiled May 16 2011,17:55:39)
;
_computing_data_collection
;
CrysAlisPro, Agilent Technologies,
Version 1.171.35.11 (release 16-05-2011 CrysAlis171 .NET)
(compiled May 16 2011,17:55:39)
;
_computing_data_reduction
;
CrysAlisPro, Agilent Technologies,
Version 1.171.35.11 (release 16-05-2011 CrysAlis171 .NET)
(compiled May 16 2011,17:55:39)
;
_computing_molecular_graphics
;
SHELXTL 5.1, XP (Sheldrick, 1994), 
WinCoot, (P.Emsley, B.Lohkamp W.G.Scott and K.Cowtand, 2010)
;
_computing_publication_material SHELXL-97
_computing_structure_refinement 'SHELXL-97 (Sheldrick, 2008)'
_computing_structure_solution 'SHELXS-97 (Sheldrick, 2008)'
_diffrn_ambient_temperature 130(2)
_diffrn_detector_area_resol_mean 10.2273
_diffrn_measured_fraction_theta_full 1.000
_diffrn_measured_fraction_theta_max 1.000
_diffrn_measurement_device_type 'SuperNova, Dual, Cu at zero, Atlas'
_diffrn_measurement_method '\w scans'
_diffrn_radiation_monochromator mirror
_diffrn_radiation_source 'SuperNova (Cu) x-ray Source'
_diffrn_radiation_type CuK\a
_diffrn_radiation_wavelength 1.54184
_diffrn_reflns_av_R_equivalents 0.0623
_diffrn_reflns_av_sigmaI/netI 0.0233
_diffrn_reflns_limit_h_max 25
_diffrn_reflns_limit_h_min -25
_diffrn_reflns_limit_k_max 25
_diffrn_reflns_limit_k_min -25
_diffrn_reflns_limit_l_max 117
_diffrn_reflns_limit_l_min -106
_diffrn_reflns_number 106988
_diffrn_reflns_theta_full 43.50
_diffrn_reflns_theta_max 43.50
_diffrn_reflns_theta_min 3.08
_exptl_absorpt_coefficient_mu 8.847
_exptl_absorpt_correction_T_max 0.8429
_exptl_absorpt_correction_T_min 0.7772
_exptl_absorpt_correction_type multi-scan
_exptl_absorpt_process_details
;
CrysAlisPro, Agilent Technologies,
Version 1.171.35.11 (release 16-05-2011 CrysAlis171 .NET)
(compiled May 16 2011,17:55:39)
empirical absorption correction using spherical harmonics,
 implemented in SCALE3 ABSPACK scaling algorithm.
;
_exptl_crystal_colour colorless
_exptl_crystal_density_diffrn 1.411
_exptl_crystal_description block
_exptl_crystal_F_000 40680
_exptl_crystal_size_max 0.03
_exptl_crystal_size_mid 0.03
_exptl_crystal_size_min 0.02
_refine_diff_density_max 1.586
_refine_diff_density_min -0.938
_refine_diff_density_rms 0.180
_refine_ls_extinction_method none
_refine_ls_goodness_of_fit_ref 2.156
_refine_ls_hydrogen_treatment constr
_refine_ls_matrix_type full
_refine_ls_number_parameters 791
_refine_ls_number_reflns 7830
_refine_ls_number_restraints 1991
_refine_ls_restrained_S_all 2.123
_refine_ls_R_factor_all 0.1698
_refine_ls_R_factor_gt 0.1480
_refine_ls_shift/su_max 0.000
_refine_ls_shift/su_mean 0.000
_refine_ls_structure_factor_coef Fsqd
_refine_ls_weighting_details 'calc w=1/[\s^2^(Fo^2^)+(0.2000P)^2^+0.0000P] where P=(Fo^2^+2Fc^2^)/3'
_refine_ls_weighting_scheme calc
_refine_ls_wR_factor_gt 0.4356
_refine_ls_wR_factor_ref 0.4606
_reflns_number_gt 6237
_reflns_number_total 7830
_reflns_threshold_expression I>2\s(I)
_cod_data_source_file ic3020145_si_002_2.cif
_cod_data_source_block 1b
_cod_original_sg_symbol_H-M 'R -3 c'
_cod_database_code 4333809

loop_
_symmetry_equiv_pos_as_xyz
'x, y, z'
'-y, x-y, z'
'-x+y, -x, z'
'y, x, -z+1/2'
'x-y, -y, -z+1/2'
'-x, -x+y, -z+1/2'
'x+2/3, y+1/3, z+1/3'
'-y+2/3, x-y+1/3, z+1/3'
'-x+y+2/3, -x+1/3, z+1/3'
'y+2/3, x+1/3, -z+5/6'
'x-y+2/3, -y+1/3, -z+5/6'
'-x+2/3, -x+y+1/3, -z+5/6'
'x+1/3, y+2/3, z+2/3'
'-y+1/3, x-y+2/3, z+2/3'
'-x+y+1/3, -x+2/3, z+2/3'
'y+1/3, x+2/3, -z+7/6'
'x-y+1/3, -y+2/3, -z+7/6'
'-x+1/3, -x+y+2/3, -z+7/6'
'-x, -y, -z'
'y, -x+y, -z'
'x-y, x, -z'
'-y, -x, z-1/2'
'-x+y, y, z-1/2'
'x, x-y, z-1/2'
'-x+2/3, -y+1/3, -z+1/3'
'y+2/3, -x+y+1/3, -z+1/3'
'x-y+2/3, x+1/3, -z+1/3'
'-y+2/3, -x+1/3, z-1/6'
'-x+y+2/3, y+1/3, z-1/6'
'x+2/3, x-y+1/3, z-1/6'
'-x+1/3, -y+2/3, -z+2/3'
'y+1/3, -x+y+2/3, -z+2/3'
'x-y+1/3, x+2/3, -z+2/3'
'-y+1/3, -x+2/3, z+1/6'
'-x+y+1/3, y+2/3, z+1/6'
'x+1/3, x-y+2/3, z+1/6'

loop_
_atom_site_label
_atom_site_type_symbol
_atom_site_fract_x
_atom_site_fract_y
_atom_site_fract_z
_atom_site_U_iso_or_equiv
_atom_site_adp_type
_atom_site_occupancy
_atom_site_symmetry_multiplicity
_atom_site_calc_flag
_atom_site_refinement_flags
_atom_site_disorder_assembly
_atom_site_disorder_group
Fe1 Fe 1.14474(11) 0.83486(11) 0.01822(2) 0.0869(12) Uani 1 1 d . . .
Fe2 Fe 0.98737(10) 0.65342(11) 0.01150(2) 0.0787(11) Uani 1 1 d D . .
Fe3 Fe 0.93172(11) 0.69423(12) 0.04379(2) 0.0893(12) Uani 1 1 d D . .
Fe4 Fe 0.79998(11) 0.61046(11) 0.01625(2) 0.0806(11) Uani 1 1 d D . .
Fe5 Fe 0.83727(12) 0.79823(13) 0.04666(2) 0.0968(12) Uani 1 1 d . A .
Fe6 Fe 0.98604(14) 0.89518(14) 0.07109(2) 0.1089(13) Uani 1 1 d . A .
O1 O 1.1886(5) 0.8678(6) 0.03071(10) 0.131(5) Uani 1 1 d . . .
O2 O 1.1183(6) 0.8885(5) 0.01703(11) 0.126(5) Uani 1 1 d . . .
O3 O 0.7311(4) 0.5496(4) 0.02236(9) 0.087(3) Uani 1 1 d . . .
O4 O 0.9625(5) 0.6666(5) 0.05447(9) 0.109(4) Uani 1 1 d . . .
O5 O 0.7580(5) 0.7769(6) 0.04668(11) 0.125(5) Uani 1 1 d . . .
O6 O 0.8553(8) 0.8435(7) 0.03420(10) 0.145(6) Uani 1 1 d . . .
O7 O 1.0156(6) 0.8649(6) 0.08178(9) 0.136(5) Uani 1 1 d . . .
O8 O 0.9859(4) 0.5882(4) 0.00500(10) 0.094(4) Uani 1 1 d . . .
O1* O 0.7184(8) 0.6992(7) 0.01695(12) 0.154(6) Uani 1 1 d . . .
O2* O 0.7936(10) 0.9424(9) 0.05006(15) 0.206(9) Uani 1 1 d . . .
O3* O 0.6803(7) 0.7198(6) 0.03290(13) 0.149(6) Uani 1 1 d . . .
O4* O 0.7169(7) 0.8395(7) 0.04949(12) 0.153(6) Uani 1 1 d . . .
O5* O 0.8004(9) 0.8012(8) 0.01647(13) 0.179(7) Uani 1 1 d . . .
O6* O 0.8337(9) 0.9259(9) 0.03353(15) 0.193(8) Uani 1 1 d . . .
P1_1 P 1.10572(17) 0.74292(18) 0.00265(3) 0.0813(16) Uani 1 1 d DU . .
O1_1 O 1.0518(3) 0.6916(3) 0.00313(7) 0.081(3) Uiso 1 1 d DU . .
O2_1 O 1.1314(4) 0.7504(4) -0.00759(5) 0.079(3) Uiso 1 1 d DU . .
O3_1 O 1.1043(4) 0.7922(3) 0.00632(7) 0.089(3) Uiso 1 1 d DU . .
N1_1 N 1.1690(4) 0.7736(5) 0.01888(8) 0.095(5) Uiso 1 1 d DU . .
C1_1 C 1.1484(3) 0.7346(4) 0.01173(7) 0.110(6) Uiso 1 1 d DU . .
C2_1 C 1.1590(6) 0.6923(6) 0.01144(12) 0.120(7) Uiso 1 1 d DU . .
H2A_1 H 1.1443 0.6659 0.0065 0.144 Uiso 1 1 calc R A .
C3_1 C 1.1926(7) 0.6909(7) 0.01895(13) 0.147(9) Uiso 1 1 d DU . .
H3A_1 H 1.2007 0.6632 0.0190 0.176 Uiso 1 1 calc R . .
C4_1 C 1.2138(6) 0.7302(7) 0.02623(12) 0.150(9) Uiso 1 1 d DU . .
H4A_1 H 1.2360 0.7288 0.0312 0.180 Uiso 1 1 calc R A .
C5_1 C 1.2024(6) 0.7721(6) 0.02629(10) 0.126(7) Uiso 1 1 d DU . .
H5A_1 H 1.2171 0.7987 0.0312 0.152 Uiso 1 1 calc R . .
P1_2 P 0.88831(17) 0.65015(18) -0.00051(3) 0.0815(16) Uani 1 1 d DU . .
O1_2 O 0.9458(3) 0.6630(4) 0.00082(7) 0.081(3) Uiso 1 1 d DU . .
O2_2 O 0.8819(4) 0.6738(4) -0.01026(6) 0.083(3) Uiso 1 1 d DU . .
O3_2 O 0.8668(4) 0.6648(4) 0.00876(6) 0.081(3) Uiso 1 1 d DU . .
N1_2 N 0.8048(4) 0.5567(4) 0.00531(8) 0.081(4) Uiso 1 1 d DU A .
C1_2 C 0.8456(4) 0.5780(4) -0.00153(7) 0.087(5) Uiso 1 1 d DU A .
C2_2 C 0.8530(6) 0.5465(6) -0.00858(10) 0.108(6) Uiso 1 1 d DU . .
H2B_2 H 0.8813 0.5618 -0.0132 0.129 Uiso 1 1 calc R A .
C3_2 C 0.8167(6) 0.4907(6) -0.00855(11) 0.117(7) Uiso 1 1 d DU . .
H3B_2 H 0.8207 0.4685 -0.0132 0.140 Uiso 1 1 calc R . .
C4_2 C 0.7754(6) 0.4692(6) -0.00166(11) 0.120(7) Uiso 1 1 d DU . .
H4B_2 H 0.7513 0.4323 -0.0017 0.144 Uiso 1 1 calc R A .
C5_2 C 0.7690(5) 0.5019(5) 0.00533(10) 0.104(6) Uiso 1 1 d DU A .
H5B_2 H 0.7409 0.4870 0.0100 0.125 Uiso 1 1 calc R . .
P1_3 P 1.03194(19) 0.7393(2) 0.02858(4) 0.0977(18) Uani 1 1 d DU . .
O1_3 O 1.0836(3) 0.7920(3) 0.02718(8) 0.102(4) Uiso 1 1 d DU . .
O2_3 O 0.9984(4) 0.7183(4) 0.01905(6) 0.079(3) Uiso 1 1 d DU . .
O3_3 O 1.0005(4) 0.7426(4) 0.03747(6) 0.088(3) Uiso 1 1 d DU . .
N1_3 N 1.0343(4) 0.6498(4) 0.02431(9) 0.097(5) Uiso 1 1 d DU A .
C1_3 C 1.0499(3) 0.6887(4) 0.03148(8) 0.105(6) Uiso 1 1 d DU A .
C2_3 C 1.0772(5) 0.6891(6) 0.04021(11) 0.124(7) Uiso 1 1 d DU . .
H2C_3 H 1.0876 0.7161 0.0450 0.149 Uiso 1 1 calc R A .
C3_3 C 1.0883(6) 0.6472(7) 0.04144(12) 0.145(8) Uiso 1 1 d DU . .
H3C_3 H 1.1066 0.6462 0.0472 0.174 Uiso 1 1 calc R . .
C4_3 C 1.0728(6) 0.6075(7) 0.03429(13) 0.149(9) Uiso 1 1 d DU . .
H4C_3 H 1.0803 0.5799 0.0352 0.179 Uiso 1 1 calc R A .
C5_3 C 1.0455(6) 0.6086(5) 0.02563(12) 0.112(6) Uiso 1 1 d DU A .
H5C_3 H 1.0349 0.5818 0.0208 0.134 Uiso 1 1 calc R . .
P1_4 P 0.83103(18) 0.69395(19) 0.03492(4) 0.0895(17) Uani 1 1 d DU . .
O1_4 O 0.8911(3) 0.7157(4) 0.03450(7) 0.084(3) Uiso 1 1 d DU . .
O2_4 O 0.8162(4) 0.7357(4) 0.03790(8) 0.094(4) Uiso 1 1 d DU A .
O3_4 O 0.8023(4) 0.6653(4) 0.02530(6) 0.088(3) Uiso 1 1 d DU . .
N1_4 N 0.8499(5) 0.6415(5) 0.04936(8) 0.104(5) Uiso 1 1 d DU A .
C1_4 C 0.8084(5) 0.6437(3) 0.04480(6) 0.093(6) Uiso 1 1 d DU A .
C2_4 C 0.7548(6) 0.6107(5) 0.04750(10) 0.111(6) Uiso 1 1 d DU . .
H2D_4 H 0.7275 0.6133 0.0442 0.134 Uiso 1 1 calc R A .
C3_4 C 0.7432(6) 0.5735(6) 0.05532(11) 0.118(7) Uiso 1 1 d DU . .
H3D_4 H 0.7078 0.5508 0.0573 0.141 Uiso 1 1 calc R . .
C4_4 C 0.7845(7) 0.5708(6) 0.05998(11) 0.125(7) Uiso 1 1 d DU . .
H4D_4 H 0.7768 0.5462 0.0652 0.150 Uiso 1 1 calc R A .
C5_4 C 0.8377(6) 0.6044(6) 0.05707(10) 0.116(7) Uiso 1 1 d DU A .
H5D_4 H 0.8652 0.6020 0.0603 0.139 Uiso 1 1 calc R . .
P1_5 P 0.9259(2) 0.7857(2) 0.05739(3) 0.0967(18) Uani 1 1 d DU . .
O1_5 O 0.9448(4) 0.7474(4) 0.05413(7) 0.092(3) Uiso 1 1 d DU . .
O2_5 O 0.9660(4) 0.8276(4) 0.06459(7) 0.103(4) Uiso 1 1 d DU A .
O3_5 O 0.9109(4) 0.8092(4) 0.04859(6) 0.093(4) Uiso 1 1 d DU A .
N1_5 N 0.8218(5) 0.7495(5) 0.06039(9) 0.106(5) Uiso 1 1 d DU . .
C1_5 C 0.8640(4) 0.7469(3) 0.06433(8) 0.115(7) Uiso 1 1 d DU . .
C2_5 C 0.8600(7) 0.7170(5) 0.07291(10) 0.119(7) Uiso 1 1 d DU . .
H2E_5 H 0.8899 0.7161 0.0754 0.142 Uiso 1 1 calc R A .
C3_5 C 0.8099(7) 0.6884(6) 0.07766(11) 0.144(8) Uiso 1 1 d DU . .
H3E_5 H 0.8059 0.6681 0.0834 0.172 Uiso 1 1 calc R . .
C4_5 C 0.7666(7) 0.6905(6) 0.07376(12) 0.146(8) Uiso 1 1 d DU . .
H4E_5 H 0.7333 0.6714 0.0769 0.175 Uiso 1 1 calc R A .
C5_5 C 0.7721(6) 0.7209(6) 0.06515(12) 0.134(8) Uiso 1 1 d DU . .
H5E_5 H 0.7424 0.7220 0.0626 0.161 Uiso 1 1 calc R . .
P1_6 P 0.8880(2) 0.9005(2) 0.06266(4) 0.1045(19) Uani 1 1 d DU . .
O1_6 O 0.9469(3) 0.9167(4) 0.06146(8) 0.101(4) Uiso 1 1 d DU . .
O2_6 O 0.8794(4) 0.9482(4) 0.06337(8) 0.098(4) Uiso 1 1 d DU . .
O3_6 O 0.8516(4) 0.8606(4) 0.05477(7) 0.104(4) Uiso 1 1 d DU . .
N1_6 N 0.9086(5) 0.8598(5) 0.07899(9) 0.118(5) Uiso 1 1 d DU A .
C1_6 C 0.8690(5) 0.8659(3) 0.07474(7) 0.137(8) Uiso 1 1 d DU . .
C2_6 C 0.8192(6) 0.8472(7) 0.07936(14) 0.164(10) Uiso 1 1 d DU . .
H2F_6 H 0.7925 0.8517 0.0763 0.197 Uiso 1 1 calc R . .
C3_6 C 0.8106(8) 0.8212(7) 0.08874(14) 0.184(11) Uiso 1 1 d DU . .
H3F_6 H 0.7777 0.8082 0.0920 0.221 Uiso 1 1 calc R A .
C4_6 C 0.8505(9) 0.8149(6) 0.09309(13) 0.183(11) Uiso 1 1 d DU . .
H4F_6 H 0.8445 0.7977 0.0993 0.220 Uiso 1 1 calc R . .
C5_6 C 0.9000(8) 0.8342(6) 0.08826(12) 0.158(9) Uiso 1 1 d DU . .
H5F_6 H 0.9269 0.8298 0.0912 0.190 Uiso 1 1 calc R A .
P1_7 P 0.8904(6) 0.5918(7) 0.02800(12) 0.083(15) Uiso 0.22 1 d PDU A 1
O1_7 O 0.8378(10) 0.5920(14) 0.0274(4) 0.071(18) Uiso 0.22 1 d PDU A 1
O2_7 O 0.918(2) 0.5997(16) 0.0179(2) 0.08(2) Uiso 0.22 1 d PDU A 1
O3_7 O 0.9277(18) 0.6299(11) 0.0360(3) 0.062(17) Uiso 0.22 1 d PDU A 1
N1_7 N 0.8379(18) 0.4841(9) 0.0264(3) 0.123(17) Uiso 0.22 1 d PDU A 1
C1_7 C 0.8735(10) 0.5253(8) 0.0323(2) 0.088(16) Uiso 0.22 1 d PDU A 1
C2_7 C 0.896(2) 0.5180(16) 0.0410(3) 0.110(16) Uiso 0.22 1 d PDU A 1
H2G_7 H 0.9206 0.5472 0.0448 0.132 Uiso 0.22 1 calc PR A 1
C3_7 C 0.881(2) 0.4652(18) 0.0438(4) 0.114(17) Uiso 0.22 1 d PDU A 1
H3G_7 H 0.8955 0.4588 0.0496 0.137 Uiso 0.22 1 calc PR A 1
C4_7 C 0.845(2) 0.4230(14) 0.0379(4) 0.121(19) Uiso 0.22 1 d PDU A 1
H4G_7 H 0.8350 0.3879 0.0398 0.145 Uiso 0.22 1 calc PR A 1
C5_7 C 0.823(2) 0.4320(9) 0.0293(4) 0.13(2) Uiso 0.22 1 d PDU A 1
H5G_7 H 0.7988 0.4030 0.0253 0.159 Uiso 0.22 1 calc PR A 1
P1_8 P 0.8907(2) 0.5922(3) 0.02794(4) 0.084(4) Uiso 0.78 1 d PDU A 2
O1_8 O 0.9228(7) 0.5979(6) 0.01850(9) 0.078(6) Uiso 0.78 1 d PDU A 2
O2_8 O 0.9227(7) 0.6352(5) 0.03571(11) 0.103(8) Uiso 0.78 1 d PDU A 2
O3_8 O 0.8358(4) 0.5851(6) 0.02565(13) 0.084(6) Uiso 0.78 1 d PDU A 2
N1_8 N 0.8285(5) 0.4955(5) 0.03666(10) 0.089(5) Uiso 0.78 1 d PDU A 2
C1_8 C 0.8795(5) 0.5312(4) 0.03418(6) 0.094(7) Uiso 0.78 1 d PDU A 2
C2_8 C 0.9215(7) 0.5220(7) 0.03629(11) 0.107(8) Uiso 0.78 1 d PDU A 2
H2H_8 H 0.9566 0.5471 0.0345 0.129 Uiso 0.78 1 calc PR A 2
C3_8 C 0.9101(8) 0.4740(7) 0.04115(12) 0.108(8) Uiso 0.78 1 d PDU A 2
H3H_8 H 0.9377 0.4670 0.0426 0.129 Uiso 0.78 1 calc PR A 2
C4_8 C 0.8580(8) 0.4374(7) 0.04373(11) 0.113(8) Uiso 0.78 1 d PDU A 2
H4H_8 H 0.8502 0.4055 0.0470 0.135 Uiso 0.78 1 calc PR A 2
C5_8 C 0.8167(7) 0.4479(6) 0.04148(12) 0.112(8) Uiso 0.78 1 d PDU A 2
H5H_8 H 0.7814 0.4231 0.0432 0.135 Uiso 0.78 1 calc PR A 2
P1_9 P 1.0000 1.0000 0.08337(6) 0.135(4) Uani 1 3 d SDU . 2
O1_9 O 1.0124(5) 0.9559(4) 0.08087(9) 0.118(4) Uiso 1 1 d DU . .
N1_9 N 1.041(3) 0.993(3) 0.1011(3) 0.37(3) Uiso 0.33 1 d PDU B -1
C1_9 C 1.0088(14) 1.0101(11) 0.09690(11) 0.37(3) Uiso 0.33 1 d PDU B -1
C2_9 C 0.985(3) 1.034(3) 0.1025(4) 0.37(3) Uiso 0.33 1 d PDU B -1
H2I_9 H 0.9635 1.0453 0.0995 0.441 Uiso 0.33 1 calc PR B -1
C3_9 C 0.995(4) 1.039(4) 0.1130(4) 0.37(3) Uiso 0.33 1 d PDU B -1
H3I_9 H 0.9796 1.0551 0.1170 0.441 Uiso 0.33 1 calc PR B -1
C4_9 C 1.027(4) 1.022(3) 0.1173(2) 0.37(3) Uiso 0.33 1 d PDU B -1
H4I_9 H 1.0333 1.0260 0.1242 0.441 Uiso 0.33 1 calc PR B -1
C5_9 C 1.050(5) 0.999(3) 0.1114(3) 0.37(3) Uiso 0.33 1 d PDU B -1
H5I_9 H 1.0716 0.9868 0.1144 0.441 Uiso 0.33 1 calc PR B -1
S1_10 S 0.6667 0.3333 0.02778(11) 0.094(4) Uiso 0.56 3 d SPDU . .
F1_10 F 0.6789(18) 0.3747(11) 0.0089(2) 0.253(17) Uiso 0.56 1 d PDU . .
O1_10 O 0.7182(9) 0.3424(17) 0.0311(3) 0.211(15) Uiso 0.56 1 d PDU . .
C1_10 C 0.6667 0.3333 0.0150(2) 0.111(18) Uiso 0.56 3 d SPDU . .
S1_11 S 0.9223(5) 0.4445(4) 0.01066(10) 0.080(4) Uiso 0.42 1 d PDU C 2
F1_11 F 0.8388(10) 0.4497(9) 0.0170(2) 0.097(8) Uiso 0.42 1 d PDU C 2
F2_11 F 0.8514(12) 0.3890(10) 0.0230(2) 0.115(10) Uiso 0.42 1 d PDU C 2
F3_11 F 0.8210(14) 0.3815(12) 0.0081(2) 0.156(13) Uiso 0.42 1 d PDU C 2
O1_11 O 0.9295(17) 0.4017(12) 0.0069(2) 0.077(15) Uiso 0.42 1 d PDU C 2
O2_11 O 0.9548(11) 0.4738(10) 0.01919(17) 0.115(10) Uiso 0.42 1 d PDU C 2
O3_11 O 0.9224(13) 0.4795(9) 0.00277(18) 0.120(10) Uiso 0.42 1 d PDU C 2
C1_11 C 0.8573(12) 0.4168(11) 0.0145(2) 0.126(16) Uiso 0.42 1 d PDU C 2
S1_12 S 0.9129(8) 0.6690(8) 0.10023(15) 0.215(8) Uiso 0.50 1 d PDU D 2
F1_12 F 0.8650(16) 0.6146(15) 0.0846(3) 0.224(15) Uiso 0.50 1 d PDU D 2
F2_12 F 0.8240(17) 0.5864(19) 0.0985(3) 0.28(2) Uiso 0.50 1 d PDU D 2
F3_12 F 0.8866(15) 0.5715(15) 0.0946(3) 0.225(15) Uiso 0.50 1 d PDU D 2
O1_12 O 0.8887(18) 0.7024(18) 0.1004(3) 0.26(2) Uiso 0.50 1 d PDU D 2
O2_12 O 0.9131(11) 0.6449(11) 0.10979(18) 0.136(10) Uiso 0.50 1 d PDU D 2
O3_12 O 0.9623(14) 0.6913(19) 0.0946(3) 0.27(2) Uiso 0.50 1 d PDU D 2
C1_12 C 0.8728(15) 0.6094(14) 0.0944(3) 0.27(3) Uiso 0.50 1 d PDU D 2
S1_13 S 1.0044(7) 0.4128(7) 0.04753(12) 0.280(7) Uiso 0.87 1 d PDU E 1
F1_13 F 0.9903(19) 0.3495(17) 0.0612(4) 0.47(3) Uiso 0.87 1 d PDU E 1
F2_13 F 1.0380(16) 0.4293(18) 0.0666(4) 0.52(3) Uiso 0.87 1 d PDU E 1
F3_13 F 0.9550(16) 0.3979(17) 0.0636(3) 0.38(2) Uiso 0.87 1 d PDU E 1
O1_13 O 1.0446(11) 0.3989(13) 0.0453(3) 0.35(2) Uiso 0.87 1 d PDU E 1
O2_13 O 0.9503(8) 0.3764(10) 0.0444(2) 0.257(13) Uiso 0.87 1 d PDU E 1
O3_13 O 1.0204(11) 0.4686(8) 0.0476(3) 0.291(15) Uiso 0.87 1 d PDU E 1
C1_13 C 0.9990(16) 0.3992(16) 0.0601(3) 0.40(3) Uiso 0.87 1 d PDU E 1
O1_14 O 1.0432(17) 0.9884(17) 0.1404(3) 0.147(16) Uiso 0.33 1 d PDU F -1
H1A_14 H 1.0512 1.0130 0.1363 0.220 Uiso 0.33 1 calc PR F -1
C1_14 C 0.9933(15) 0.9739(17) 0.1448(2) 0.096(18) Uiso 0.33 1 d PDU F -1
H1B_14 H 0.9647 0.9523 0.1401 0.115 Uiso 0.33 1 calc PR F -1
H1C_14 H 0.9915 1.0061 0.1463 0.115 Uiso 0.33 1 calc PR F -1
C2_14 C 0.9843(12) 0.9428(12) 0.15439(19) 0.025(8) Uiso 0.33 1 d PDU F -1
H2J_14 H 0.9524 0.9381 0.1577 0.037 Uiso 0.33 1 calc PR F -1
H2K_14 H 1.0146 0.9622 0.1588 0.037 Uiso 0.33 1 calc PR F -1
H2L_14 H 0.9802 0.9083 0.1529 0.037 Uiso 0.33 1 calc PR F -1
S1_15 S 0.9144(6) 0.4399(5) 0.00634(13) 0.089(5) Uiso 0.36 1 d PDU G 3
F1_15 F 0.8321(16) 0.4486(12) 0.0126(3) 0.138(15) Uiso 0.36 1 d PDU G 3
F2_15 F 0.8388(14) 0.3845(12) 0.0188(2) 0.114(12) Uiso 0.36 1 d PDU G 3
F3_15 F 0.8184(15) 0.3827(13) 0.0034(2) 0.127(12) Uiso 0.36 1 d PDU G 3
O1_15 O 0.933(3) 0.403(2) 0.0075(4) 0.15(3) Uiso 0.36 1 d PDU G 3
O2_15 O 0.9396(12) 0.4867(9) 0.0127(2) 0.087(9) Uiso 0.36 1 d PDU G 3
O3_15 O 0.9008(18) 0.4477(15) -0.00370(19) 0.156(16) Uiso 0.36 1 d PDU G 3
C1_15 C 0.8506(13) 0.4152(13) 0.0106(2) 0.125(16) Uiso 0.36 1 d PDU G 3
O1W O 0.6607(7) 0.5832(7) 0.02420(13) 0.163(6) Uiso 1 1 d . H 1
O2W O 0.9386(10) 0.7708(10) 0.01656(18) 0.142(8) Uiso 0.66 1 d P I 1
O3W O 0.6851(10) 0.4409(10) 0.05448(18) 0.108(7) Uiso 0.53 1 d PU J 1
O4W O 0.7248(13) 0.4831(13) 0.0377(2) 0.084(11) Uiso 0.49 1 d PU K 1
O5W O 0.7240(15) 0.4740(15) 0.0347(3) 0.089(13) Uiso 0.44 1 d PU L 2
O6W O 0.6771(13) 0.3978(14) 0.0598(2) 0.122(10) Uiso 0.43 1 d PU M 2
O7W O 0.6715(19) 0.8077(18) 0.0896(3) 0.164(16) Uiso 0.40 1 d P . 2
O8W O 1.0112(15) 0.8079(15) 0.0056(3) 0.112(11) Uiso 0.36 1 d P N 2
O9W O 0.9559(19) 0.8284(19) 0.0267(4) 0.152(16) Uiso 0.35 1 d P O 2
O10W O 1.0537(17) 0.9142(17) 0.1000(3) 0.129(13) Uiso 0.34 1 d PU P 2
O11W O 0.8679(17) 0.7757(18) 0.0060(3) 0.119(14) Uiso 0.32 1 d P Q 2
O12W O 1.032(2) 0.792(2) 0.0816(4) 0.120(16) Uiso 0.28 1 d P R 2
O13W O 0.9849(19) 0.9200(19) 0.0398(4) 0.118(15) Uiso 0.28 1 d P S 2
O14W O 1.075(2) 0.871(2) 0.1070(4) 0.137(18) Uiso 0.27 1 d PU T 2
O15W O 1.079(2) 0.504(2) 0.0223(4) 0.116(16) Uiso 0.27 1 d P U 3
O16W O 1.071(2) 0.7152(19) 0.1010(4) 0.100(15) Uiso 0.25 1 d P V 3
O17W O 1.0493(19) 0.8908(19) 0.1087(3) 0.062(12) Uiso 0.20 1 d PU W 3
O18W O 1.0000 1.0000 0.0460(4) 0.098(16) Uiso 0.13 1 d P X 3

loop_
_atom_site_aniso_label
_atom_site_aniso_U_11
_atom_site_aniso_U_22
_atom_site_aniso_U_33
_atom_site_aniso_U_23
_atom_site_aniso_U_13
_atom_site_aniso_U_12
Fe1 0.074(2) 0.082(2) 0.089(2) -0.0075(15) 0.0068(15) 0.0278(17)
Fe2 0.066(2) 0.076(2) 0.096(2) 0.0129(15) 0.0067(14) 0.0374(16)
Fe3 0.083(2) 0.105(2) 0.085(2) 0.0217(16) 0.0094(15) 0.0510(19)
Fe4 0.074(2) 0.078(2) 0.095(2) 0.0213(15) 0.0127(15) 0.0428(16)
Fe5 0.093(2) 0.098(2) 0.101(2) 0.0119(18) 0.0044(17) 0.0488(19)
Fe6 0.127(3) 0.122(3) 0.075(2) 0.0130(18) -0.0052(18) 0.060(2)
O1 0.087(10) 0.137(12) 0.127(11) -0.024(9) -0.005(8) 0.025(9)
O2 0.132(12) 0.099(10) 0.160(12) 0.007(9) 0.028(10) 0.068(9)
O3 0.063(7) 0.086(8) 0.110(8) 0.023(7) 0.002(6) 0.034(6)
O4 0.114(10) 0.113(10) 0.098(9) 0.034(7) 0.000(8) 0.055(9)
O5 0.103(10) 0.129(12) 0.145(11) 0.001(9) 0.001(9) 0.060(9)
O6 0.230(18) 0.146(13) 0.099(10) 0.005(9) -0.019(10) 0.125(13)
O7 0.159(14) 0.158(13) 0.083(9) 0.021(9) -0.016(9) 0.073(11)
O8 0.064(7) 0.083(8) 0.140(10) 0.010(7) 0.019(7) 0.041(7)
O1* 0.182(16) 0.145(14) 0.143(13) -0.020(11) -0.029(12) 0.088(13)
O2* 0.30(3) 0.191(19) 0.159(15) -0.059(14) -0.066(17) 0.15(2)
O3* 0.169(15) 0.115(12) 0.158(13) 0.003(10) 0.001(11) 0.068(11)
O4* 0.176(16) 0.161(15) 0.138(12) -0.004(11) 0.002(11) 0.097(13)
O5* 0.24(2) 0.163(16) 0.147(14) -0.021(12) -0.048(14) 0.113(15)
O6* 0.22(2) 0.21(2) 0.200(18) -0.015(15) -0.006(16) 0.140(18)
P1_1 0.068(3) 0.076(3) 0.098(4) -0.010(3) 0.001(3) 0.034(3)
P1_2 0.074(3) 0.083(3) 0.092(3) 0.012(3) 0.009(3) 0.043(3)
P1_3 0.076(4) 0.104(4) 0.094(4) 0.002(3) 0.013(3) 0.031(3)
P1_4 0.076(3) 0.099(4) 0.102(4) 0.017(3) 0.013(3) 0.051(3)
P1_5 0.102(4) 0.117(4) 0.078(3) 0.021(3) 0.010(3) 0.060(3)
P1_6 0.111(4) 0.118(4) 0.086(4) 0.011(3) 0.010(3) 0.058(4)
P1_9 0.175(7) 0.175(7) 0.056(5) 0.000 0.000 0.088(3)

loop_
_atom_type_symbol
_atom_type_description
_atom_type_scat_dispersion_real
_atom_type_scat_dispersion_imag
_atom_type_scat_source
C C 0.0181 0.0091 'International Tables Vol C Tables 4.2.6.8 and 6.1.1.4'
H H 0.0000 0.0000 'International Tables Vol C Tables 4.2.6.8 and 6.1.1.4'
N N 0.0311 0.0180 'International Tables Vol C Tables 4.2.6.8 and 6.1.1.4'
O O 0.0492 0.0322 'International Tables Vol C Tables 4.2.6.8 and 6.1.1.4'
P P 0.2955 0.4335 'International Tables Vol C Tables 4.2.6.8 and 6.1.1.4'
Fe Fe -1.1336 3.1974 'International Tables Vol C Tables 4.2.6.8 and 6.1.1.4'
F F 0.0727 0.0534 'International Tables Vol C Tables 4.2.6.8 and 6.1.1.4'
S S 0.3331 0.5567 'International Tables Vol C Tables 4.2.6.8 and 6.1.1.4'

loop_
_geom_angle_atom_site_label_1
_geom_angle_atom_site_label_2
_geom_angle_atom_site_label_3
_geom_angle
_geom_angle_site_symmetry_1
_geom_angle_site_symmetry_3
O2_2 Fe1 O1_3 175.1(4) 21_655 .
O2_2 Fe1 O3_1 93.2(4) 21_655 .
O1_3 Fe1 O3_1 91.6(4) . .
O2_2 Fe1 O1 88.2(5) 21_655 .
O1_3 Fe1 O1 87.3(5) . .
O3_1 Fe1 O1 170.0(6) . .
O2_2 Fe1 O2 90.3(5) 21_655 .
O1_3 Fe1 O2 88.0(5) . .
O3_1 Fe1 O2 94.7(5) . .
O1 Fe1 O2 95.2(7) . .
O2_2 Fe1 N1_1 90.9(4) 21_655 .
O1_3 Fe1 N1_1 91.0(4) . .
O3_1 Fe1 N1_1 81.9(4) . .
O1 Fe1 N1_1 88.2(6) . .
O2 Fe1 N1_1 176.4(6) . .
O1_1 Fe2 O1_2 89.1(4) . .
O1_1 Fe2 O1_8 164.5(5) . .
O1_2 Fe2 O1_8 93.4(6) . .
O1_1 Fe2 O2_3 95.5(4) . .
O1_2 Fe2 O2_3 93.1(4) . .
O1_8 Fe2 O2_3 99.6(5) . .
O1_1 Fe2 O2_7 166.3(10) . .
O1_2 Fe2 O2_7 88.0(15) . .
O1_8 Fe2 O2_7 5.7(17) . .
O2_3 Fe2 O2_7 98.1(10) . .
O1_1 Fe2 O8 81.7(4) . .
O1_2 Fe2 O8 95.2(5) . .
O1_8 Fe2 O8 82.9(5) . .
O2_3 Fe2 O8 171.2(4) . .
O2_7 Fe2 O8 85.2(10) . .
O1_1 Fe2 N1_3 91.9(4) . .
O1_2 Fe2 N1_3 174.1(4) . .
O1_8 Fe2 N1_3 87.2(6) . .
O2_3 Fe2 N1_3 81.0(4) . .
O2_7 Fe2 N1_3 92.3(15) . .
O8 Fe2 N1_3 90.7(5) . .
O2_8 Fe3 O1_5 168.5(6) . .
O2_8 Fe3 O3_3 91.8(7) . .
O1_5 Fe3 O3_3 90.8(4) . .
O2_8 Fe3 O1_4 95.1(6) . .
O1_5 Fe3 O1_4 96.0(4) . .
O3_3 Fe3 O1_4 93.3(4) . .
O2_8 Fe3 O4 86.2(6) . .
O1_5 Fe3 O4 82.3(5) . .
O3_3 Fe3 O4 95.3(5) . .
O1_4 Fe3 O4 171.2(5) . .
O2_8 Fe3 O3_7 5.9(12) . .
O1_5 Fe3 O3_7 163.0(9) . .
O3_3 Fe3 O3_7 90.4(14) . .
O1_4 Fe3 O3_7 100.9(9) . .
O4 Fe3 O3_7 80.7(9) . .
O2_8 Fe3 N1_4 87.3(7) . .
O1_5 Fe3 N1_4 91.5(4) . .
O3_3 Fe3 N1_4 173.3(4) . .
O1_4 Fe3 N1_4 80.2(4) . .
O4 Fe3 N1_4 91.3(5) . .
O3_7 Fe3 N1_4 89.3(14) . .
O2_1 Fe4 O3_4 89.5(4) 20_565 .
O2_1 Fe4 O3_8 166.6(5) 20_565 .
O3_4 Fe4 O3_8 95.6(6) . .
O2_1 Fe4 O3_2 95.0(4) 20_565 .
O3_4 Fe4 O3_2 92.4(4) . .
O3_8 Fe4 O3_2 97.1(5) . .
O2_1 Fe4 O3 83.3(4) 20_565 .
O3_4 Fe4 O3 94.3(5) . .
O3_8 Fe4 O3 84.0(5) . .
O3_2 Fe4 O3 173.1(4) . .
O2_1 Fe4 O1_7 167.3(10) 20_565 .
O3_4 Fe4 O1_7 87.7(14) . .
O3_8 Fe4 O1_7 8.0(17) . .
O3_2 Fe4 O1_7 97.5(9) . .
O3 Fe4 O1_7 84.6(9) . .
O2_1 Fe4 N1_2 90.4(4) 20_565 .
O3_4 Fe4 N1_2 173.7(4) . .
O3_8 Fe4 N1_2 85.9(6) . .
O3_2 Fe4 N1_2 81.3(4) . .
O3 Fe4 N1_2 91.9(4) . .
O1_7 Fe4 N1_2 93.8(14) . .
O3_6 Fe5 O2_4 173.8(5) . .
O3_6 Fe5 O3_5 93.7(5) . .
O2_4 Fe5 O3_5 92.1(4) . .
O3_6 Fe5 O6 89.4(5) . .
O2_4 Fe5 O6 88.2(5) . .
O3_5 Fe5 O6 95.3(6) . .
O3_6 Fe5 O5 88.0(5) . .
O2_4 Fe5 O5 86.5(5) . .
O3_5 Fe5 O5 169.7(5) . .
O6 Fe5 O5 94.8(7) . .
O3_6 Fe5 N1_5 90.8(5) . .
O2_4 Fe5 N1_5 91.9(4) . .
O3_5 Fe5 N1_5 81.7(4) . .
O6 Fe5 N1_5 177.0(6) . .
O5 Fe5 N1_5 88.2(5) . .
O2_5 Fe6 O2_6 91.3(4) . 2_765
O2_5 Fe6 O1_6 95.5(5) . .
O2_6 Fe6 O1_6 92.7(4) 2_765 .
O2_5 Fe6 O1_9 164.2(5) . .
O2_6 Fe6 O1_9 91.9(5) 2_765 .
O1_6 Fe6 O1_9 99.8(5) . .
O2_5 Fe6 O7 81.9(5) . .
O2_6 Fe6 O7 95.2(6) 2_765 .
O1_6 Fe6 O7 171.7(5) . .
O1_9 Fe6 O7 82.4(5) . .
O2_5 Fe6 N1_6 91.3(5) . .
O2_6 Fe6 N1_6 173.7(5) 2_765 .
O1_6 Fe6 N1_6 81.3(4) . .
O1_9 Fe6 N1_6 87.2(5) . .
O7 Fe6 N1_6 90.8(5) . .
O2_1 P1_1 O1_1 111.5(5) . .
O2_1 P1_1 O3_1 113.3(5) . .
O1_1 P1_1 O3_1 113.7(6) . .
O2_1 P1_1 C1_1 107.4(5) . .
O1_1 P1_1 C1_1 105.9(5) . .
O3_1 P1_1 C1_1 104.3(5) . .
P1_1 O1_1 Fe2 142.2(6) . .
P1_1 O2_1 Fe4 144.9(6) . 21_655
P1_1 O3_1 Fe1 123.5(6) . .
C1_1 N1_1 C5_1 119.4(10) . .
C1_1 N1_1 Fe1 116.9(8) . .
C5_1 N1_1 Fe1 123.7(9) . .
N1_1 C1_1 C2_1 122.9(11) . .
N1_1 C1_1 P1_1 113.5(8) . .
C2_1 C1_1 P1_1 123.6(10) . .
C1_1 C2_1 C3_1 117.5(12) . .
C1_1 C2_1 H2A_1 121.3 . .
C3_1 C2_1 H2A_1 121.3 . .
C4_1 C3_1 C2_1 120.1(12) . .
C4_1 C3_1 H3A_1 119.9 . .
C2_1 C3_1 H3A_1 119.9 . .
C3_1 C4_1 C5_1 121.0(13) . .
C3_1 C4_1 H4A_1 119.5 . .
C5_1 C4_1 H4A_1 119.5 . .
N1_1 C5_1 C4_1 119.1(12) . .
N1_1 C5_1 H5A_1 120.5 . .
C4_1 C5_1 H5A_1 120.5 . .
O1_2 P1_2 O2_2 110.8(5) . .
O1_2 P1_2 O3_2 112.5(5) . .
O2_2 P1_2 O3_2 113.9(5) . .
O1_2 P1_2 C1_2 108.6(5) . .
O2_2 P1_2 C1_2 106.6(4) . .
O3_2 P1_2 C1_2 103.9(5) . .
P1_2 O1_2 Fe2 136.0(6) . .
P1_2 O2_2 Fe1 145.7(6) . 20_565
P1_2 O3_2 Fe4 122.6(6) . .
C1_2 N1_2 C5_2 119.6(10) . .
C1_2 N1_2 Fe4 118.1(7) . .
C5_2 N1_2 Fe4 122.2(8) . .
N1_2 C1_2 C2_2 122.2(10) . .
N1_2 C1_2 P1_2 113.8(8) . .
C2_2 C1_2 P1_2 124.1(9) . .
C1_2 C2_2 C3_2 118.2(12) . .
C1_2 C2_2 H2B_2 120.9 . .
C3_2 C2_2 H2B_2 120.9 . .
C4_2 C3_2 C2_2 119.7(12) . .
C4_2 C3_2 H3B_2 120.1 . .
C2_2 C3_2 H3B_2 120.1 . .
C3_2 C4_2 C5_2 120.7(12) . .
C3_2 C4_2 H4B_2 119.6 . .
C5_2 C4_2 H4B_2 119.6 . .
N1_2 C5_2 C4_2 119.5(11) . .
N1_2 C5_2 H5B_2 120.2 . .
C4_2 C5_2 H5B_2 120.2 . .
O1_3 P1_3 O3_3 110.5(6) . .
O1_3 P1_3 O2_3 114.0(6) . .
O3_3 P1_3 O2_3 113.0(6) . .
O1_3 P1_3 C1_3 107.5(5) . .
O3_3 P1_3 C1_3 107.7(5) . .
O2_3 P1_3 C1_3 103.7(5) . .
P1_3 O1_3 Fe1 145.7(7) . .
P1_3 O2_3 Fe2 124.1(6) . .
P1_3 O3_3 Fe3 135.5(6) . .
C1_3 N1_3 C5_3 119.5(10) . .
C1_3 N1_3 Fe2 117.2(8) . .
C5_3 N1_3 Fe2 123.2(9) . .
N1_3 C1_3 C2_3 122.6(11) . .
N1_3 C1_3 P1_3 113.7(8) . .
C2_3 C1_3 P1_3 123.7(10) . .
C1_3 C2_3 C3_3 117.3(12) . .
C1_3 C2_3 H2C_3 121.4 . .
C3_3 C2_3 H2C_3 121.4 . .
C4_3 C3_3 C2_3 120.9(12) . .
C4_3 C3_3 H3C_3 119.6 . .
C2_3 C3_3 H3C_3 119.6 . .
C3_3 C4_3 C5_3 120.0(13) . .
C3_3 C4_3 H4C_3 120.0 . .
C5_3 C4_3 H4C_3 120.0 . .
N1_3 C5_3 C4_3 119.7(11) . .
N1_3 C5_3 H5C_3 120.1 . .
C4_3 C5_3 H5C_3 120.1 . .
O2_4 P1_4 O1_4 113.4(6) . .
O2_4 P1_4 O3_4 110.9(6) . .
O1_4 P1_4 O3_4 113.1(5) . .
O2_4 P1_4 C1_4 108.2(5) . .
O1_4 P1_4 C1_4 103.7(5) . .
O3_4 P1_4 C1_4 107.0(5) . .
P1_4 O1_4 Fe3 124.9(6) . .
P1_4 O2_4 Fe5 143.1(7) . .
P1_4 O3_4 Fe4 137.9(6) . .
C1_4 N1_4 C5_4 118.0(10) . .
C1_4 N1_4 Fe3 118.6(8) . .
C5_4 N1_4 Fe3 123.3(9) . .
N1_4 C1_4 C2_4 123.4(10) . .
N1_4 C1_4 P1_4 112.5(8) . .
C2_4 C1_4 P1_4 124.1(9) . .
C1_4 C2_4 C3_4 117.8(12) . .
C1_4 C2_4 H2D_4 121.1 . .
C3_4 C2_4 H2D_4 121.1 . .
C4_4 C3_4 C2_4 119.5(12) . .
C4_4 C3_4 H3D_4 120.3 . .
C2_4 C3_4 H3D_4 120.3 . .
C3_4 C4_4 C5_4 121.1(12) . .
C3_4 C4_4 H4D_4 119.4 . .
C5_4 C4_4 H4D_4 119.4 . .
N1_4 C5_4 C4_4 120.2(11) . .
N1_4 C5_4 H5D_4 119.9 . .
C4_4 C5_4 H5D_4 119.9 . .
O3_5 P1_5 O2_5 113.8(6) . .
O3_5 P1_5 O1_5 112.9(6) . .
O2_5 P1_5 O1_5 110.5(6) . .
O3_5 P1_5 C1_5 104.8(5) . .
O2_5 P1_5 C1_5 107.1(5) . .
O1_5 P1_5 C1_5 107.2(5) . .
P1_5 O1_5 Fe3 140.7(7) . .
P1_5 O2_5 Fe6 143.6(7) . .
P1_5 O3_5 Fe5 122.9(6) . .
C1_5 N1_5 C5_5 118.3(10) . .
C1_5 N1_5 Fe5 116.8(8) . .
C5_5 N1_5 Fe5 124.8(9) . .
N1_5 C1_5 C2_5 123.2(11) . .
N1_5 C1_5 P1_5 113.6(9) . .
C2_5 C1_5 P1_5 123.2(10) . .
C1_5 C2_5 C3_5 118.1(12) . .
C1_5 C2_5 H2E_5 120.9 . .
C3_5 C2_5 H2E_5 120.9 . .
C4_5 C3_5 C2_5 119.5(12) . .
C4_5 C3_5 H3E_5 120.2 . .
C2_5 C3_5 H3E_5 120.2 . .
C3_5 C4_5 C5_5 120.9(13) . .
C3_5 C4_5 H4E_5 119.6 . .
C5_5 C4_5 H4E_5 119.6 . .
N1_5 C5_5 C4_5 120.0(12) . .
N1_5 C5_5 H5E_5 120.0 . .
C4_5 C5_5 H5E_5 120.0 . .
O2_6 P1_6 O3_6 111.3(6) . .
O2_6 P1_6 O1_6 112.9(6) . .
O3_6 P1_6 O1_6 113.7(6) . .
O2_6 P1_6 C1_6 107.5(5) . .
O3_6 P1_6 C1_6 106.8(5) . .
O1_6 P1_6 C1_6 104.1(6) . .
P1_6 O1_6 Fe6 123.5(6) . .
P1_6 O2_6 Fe6 136.6(7) . 3_675
P1_6 O3_6 Fe5 145.3(7) . .
C1_6 N1_6 C5_6 119.8(11) . .
C1_6 N1_6 Fe6 117.6(9) . .
C5_6 N1_6 Fe6 122.5(10) . .
N1_6 C1_6 C2_6 122.1(11) . .
N1_6 C1_6 P1_6 113.2(9) . .
C2_6 C1_6 P1_6 124.6(11) . .
C1_6 C2_6 C3_6 117.9(13) . .
C1_6 C2_6 H2F_6 121.0 . .
C3_6 C2_6 H2F_6 121.0 . .
C4_6 C3_6 C2_6 120.2(13) . .
C4_6 C3_6 H3F_6 119.9 . .
C2_6 C3_6 H3F_6 119.9 . .
C3_6 C4_6 C5_6 120.5(13) . .
C3_6 C4_6 H4F_6 119.8 . .
C5_6 C4_6 H4F_6 119.8 . .
N1_6 C5_6 C4_6 119.4(12) . .
N1_6 C5_6 H5F_6 120.3 . .
C4_6 C5_6 H5F_6 120.3 . .
O2_7 P1_7 O3_7 112.8(10) . .
O2_7 P1_7 O1_7 113.3(10) . .
O3_7 P1_7 O1_7 112.4(10) . .
O2_7 P1_7 C1_7 106.2(9) . .
O3_7 P1_7 C1_7 105.3(9) . .
O1_7 P1_7 C1_7 106.2(9) . .
P1_7 O1_7 Fe4 134(3) . .
P1_7 O2_7 Fe2 137(3) . .
P1_7 O3_7 Fe3 134(3) . .
C1_7 N1_7 C5_7 118.7(14) . .
N1_7 C1_7 C2_7 123.1(15) . .
N1_7 C1_7 P1_7 115.6(13) . .
C2_7 C1_7 P1_7 121.3(17) . .
C1_7 C2_7 C3_7 118.0(14) . .
C1_7 C2_7 H2G_7 121.0 . .
C3_7 C2_7 H2G_7 121.0 . .
C4_7 C3_7 C2_7 119.5(13) . .
C4_7 C3_7 H3G_7 120.2 . .
C2_7 C3_7 H3G_7 120.2 . .
C3_7 C4_7 C5_7 120.8(14) . .
C3_7 C4_7 H4G_7 119.6 . .
C5_7 C4_7 H4G_7 119.6 . .
N1_7 C5_7 C4_7 119.9(13) . .
N1_7 C5_7 H5G_7 120.0 . .
C4_7 C5_7 H5G_7 120.0 . .
O1_8 P1_8 O2_8 112.6(7) . .
O1_8 P1_8 O3_8 112.8(7) . .
O2_8 P1_8 O3_8 114.2(7) . .
O1_8 P1_8 C1_8 106.6(6) . .
O2_8 P1_8 C1_8 102.8(6) . .
O3_8 P1_8 C1_8 106.9(6) . .
P1_8 O1_8 Fe2 138.8(10) . .
P1_8 O2_8 Fe3 149.6(12) . .
P1_8 O3_8 Fe4 140.9(9) . .
C1_8 N1_8 C5_8 119.9(11) . .
N1_8 C1_8 C2_8 121.7(11) . .
N1_8 C1_8 P1_8 116.6(9) . .
C2_8 C1_8 P1_8 121.7(11) . .
C1_8 C2_8 C3_8 118.8(12) . .
C1_8 C2_8 H2H_8 120.6 . .
C3_8 C2_8 H2H_8 120.6 . .
C4_8 C3_8 C2_8 119.7(12) . .
C4_8 C3_8 H3H_8 120.2 . .
C2_8 C3_8 H3H_8 120.2 . .
C3_8 C4_8 C5_8 120.0(13) . .
C3_8 C4_8 H4H_8 120.0 . .
C5_8 C4_8 H4H_8 120.0 . .
N1_8 C5_8 C4_8 119.8(12) . .
N1_8 C5_8 H5H_8 120.1 . .
C4_8 C5_8 H5H_8 120.1 . .
O1_9 P1_9 O1_9 115.3(4) 2_765 3_675
O1_9 P1_9 O1_9 115.3(4) 2_765 .
O1_9 P1_9 O1_9 115.3(4) 3_675 .
P1_9 O1_9 Fe6 136.8(8) . .
C1_9 N1_9 C5_9 119.0(14) . .
N1_9 C1_9 C2_9 122.9(16) . .
C1_9 C2_9 C3_9 117.9(15) . .
C1_9 C2_9 H2I_9 121.1 . .
C3_9 C2_9 H2I_9 121.1 . .
C4_9 C3_9 C2_9 119.8(14) . .
C4_9 C3_9 H3I_9 120.1 . .
C2_9 C3_9 H3I_9 120.1 . .
C3_9 C4_9 C5_9 120.8(15) . .
C3_9 C4_9 H4I_9 119.6 . .
C5_9 C4_9 H4I_9 119.6 . .
N1_9 C5_9 C4_9 119.7(13) . .
N1_9 C5_9 H5I_9 120.2 . .
C4_9 C5_9 H5I_9 120.2 . .
O1_10 S1_10 O1_10 111.1(17) . 3_665
O1_10 S1_10 O1_10 111.1(17) . 2_655
O1_10 S1_10 O1_10 111.1(17) 3_665 2_655
O1_10 S1_10 C1_10 107.8(18) . .
O1_10 S1_10 C1_10 107.8(18) 3_665 .
O1_10 S1_10 C1_10 107.8(18) 2_655 .
F1_10 C1_10 F1_10 87(3) 3_665 2_655
F1_10 C1_10 F1_10 87(3) 3_665 .
F1_10 C1_10 F1_10 87(3) 2_655 .
F1_10 C1_10 S1_10 127(2) 3_665 .
F1_10 C1_10 S1_10 127(2) 2_655 .
F1_10 C1_10 S1_10 127(2) . .
O1_11 S1_11 O2_11 116.2(11) . .
O1_11 S1_11 O3_11 113.5(11) . .
O2_11 S1_11 O3_11 112.6(10) . .
O1_11 S1_11 C1_11 107(2) . .
O2_11 S1_11 C1_11 106.1(17) . .
O3_11 S1_11 C1_11 99.3(17) . .
F2_11 C1_11 F3_11 105.1(19) . .
F2_11 C1_11 F1_11 103.9(17) . .
F3_11 C1_11 F1_11 105.1(18) . .
F2_11 C1_11 S1_11 108(2) . .
F3_11 C1_11 S1_11 115(3) . .
F1_11 C1_11 S1_11 118(2) . .
O3_12 S1_12 O1_12 114.4(12) . .
O3_12 S1_12 O2_12 115.1(12) . .
O1_12 S1_12 O2_12 114.9(12) . .
O3_12 S1_12 C1_12 104(3) . .
O1_12 S1_12 C1_12 112(3) . .
O2_12 S1_12 C1_12 95(2) . .
F3_12 C1_12 F1_12 104.5(19) . .
F3_12 C1_12 F2_12 104.7(19) . .
F1_12 C1_12 F2_12 105.1(19) . .
F3_12 C1_12 S1_12 119(3) . .
F1_12 C1_12 S1_12 113(3) . .
F2_12 C1_12 S1_12 109(3) . .
O1_13 S1_13 O3_13 117.7(12) . .
O1_13 S1_13 O2_13 118.0(11) . .
O3_13 S1_13 O2_13 116.3(11) . .
O1_13 S1_13 C1_13 97(3) . .
O3_13 S1_13 C1_13 101(2) . .
O2_13 S1_13 C1_13 100(2) . .
F2_13 C1_13 F1_13 106(2) . .
F2_13 C1_13 F3_13 106(2) . .
F1_13 C1_13 F3_13 105(2) . .
F2_13 C1_13 S1_13 122(4) . .
F1_13 C1_13 S1_13 107(4) . .
F3_13 C1_13 S1_13 109(3) . .
C1_14 O1_14 H1A_14 109.5 . .
O1_14 C1_14 C2_14 112.1(11) . .
O1_14 C1_14 H1B_14 109.2 . .
C2_14 C1_14 H1B_14 109.2 . .
O1_14 C1_14 H1C_14 109.2 . .
C2_14 C1_14 H1C_14 109.2 . .
H1B_14 C1_14 H1C_14 107.9 . .
C1_14 C2_14 H2J_14 109.5 . .
C1_14 C2_14 H2K_14 109.5 . .
H2J_14 C2_14 H2K_14 109.5 . .
C1_14 C2_14 H2L_14 109.5 . .
H2J_14 C2_14 H2L_14 109.5 . .
H2K_14 C2_14 H2L_14 109.5 . .
O1_15 S1_15 O3_15 116.6(12) . .
O1_15 S1_15 O2_15 116.0(12) . .
O3_15 S1_15 O2_15 116.3(11) . .
O1_15 S1_15 C1_15 113(3) . .
O3_15 S1_15 C1_15 93(2) . .
O2_15 S1_15 C1_15 97.5(18) . .
F3_15 C1_15 F1_15 104.7(18) . .
F3_15 C1_15 F2_15 105.2(19) . .
F1_15 C1_15 F2_15 105.0(18) . .
F3_15 C1_15 S1_15 106(3) . .
F1_15 C1_15 S1_15 120(3) . .
F2_15 C1_15 S1_15 114(3) . .

loop_
_geom_bond_atom_site_label_1
_geom_bond_atom_site_label_2
_geom_bond_distance
_geom_bond_site_symmetry_2
Fe1 O2_2 1.943(8) 21_655
Fe1 O1_3 1.959(9) .
Fe1 O3_1 1.975(10) .
Fe1 O1 2.004(14) .
Fe1 O2 2.033(13) .
Fe1 N1_1 2.192(13) .
Fe2 O1_1 1.954(8) .
Fe2 O1_2 1.955(9) .
Fe2 O1_8 1.969(12) .
Fe2 O2_3 1.992(9) .
Fe2 O2_7 2.00(4) .
Fe2 O8 2.042(12) .
Fe2 N1_3 2.197(12) .
Fe3 O2_8 1.908(12) .
Fe3 O1_5 1.940(9) .
Fe3 O3_3 1.944(9) .
Fe3 O1_4 1.992(9) .
Fe3 O4 2.025(12) .
Fe3 O3_7 2.06(4) .
Fe3 N1_4 2.189(13) .
Fe4 O2_1 1.935(8) 20_565
Fe4 O3_4 1.952(9) .
Fe4 O3_8 1.970(12) .
Fe4 O3_2 2.025(9) .
Fe4 O3 2.039(11) .
Fe4 O1_7 2.05(4) .
Fe4 N1_2 2.167(11) .
Fe5 O3_6 1.946(9) .
Fe5 O2_4 1.961(9) .
Fe5 O3_5 1.992(10) .
Fe5 O6 1.999(14) .
Fe5 O5 2.039(14) .
Fe5 N1_5 2.196(13) .
Fe6 O2_5 1.928(9) .
Fe6 O2_6 1.929(10) 2_765
Fe6 O1_6 1.989(10) .
Fe6 O1_9 1.990(10) .
Fe6 O7 2.051(14) .
Fe6 N1_6 2.192(14) .
P1_1 O2_1 1.505(6) .
P1_1 O1_1 1.513(6) .
P1_1 O3_1 1.515(6) .
P1_1 C1_1 1.812(10) .
O2_1 Fe4 1.935(8) 21_655
N1_1 C1_1 1.355(10) .
N1_1 C5_1 1.387(11) .
C1_1 C2_1 1.393(11) .
C2_1 C3_1 1.400(12) .
C2_1 H2A_1 0.9300 .
C3_1 C4_1 1.372(13) .
C3_1 H3A_1 0.9300 .
C4_1 C5_1 1.396(13) .
C4_1 H4A_1 0.9300 .
C5_1 H5A_1 0.9300 .
P1_2 O1_2 1.510(6) .
P1_2 O2_2 1.510(6) .
P1_2 O3_2 1.523(6) .
P1_2 C1_2 1.808(9) .
O2_2 Fe1 1.943(8) 20_565
N1_2 C1_2 1.360(10) .
N1_2 C5_2 1.384(11) .
C1_2 C2_2 1.387(11) .
C2_2 C3_2 1.407(12) .
C2_2 H2B_2 0.9300 .
C3_2 C4_2 1.374(13) .
C3_2 H3B_2 0.9300 .
C4_2 C5_2 1.394(13) .
C4_2 H4B_2 0.9300 .
C5_2 H5B_2 0.9300 .
P1_3 O1_3 1.510(6) .
P1_3 O3_3 1.513(6) .
P1_3 O2_3 1.515(6) .
P1_3 C1_3 1.808(10) .
N1_3 C1_3 1.357(10) .
N1_3 C5_3 1.383(11) .
C1_3 C2_3 1.392(11) .
C2_3 C3_3 1.400(12) .
C2_3 H2C_3 0.9300 .
C3_3 C4_3 1.371(13) .
C3_3 H3C_3 0.9300 .
C4_3 C5_3 1.396(13) .
C4_3 H4C_3 0.9300 .
C5_3 H5C_3 0.9300 .
P1_4 O2_4 1.510(6) .
P1_4 O1_4 1.512(6) .
P1_4 O3_4 1.515(6) .
P1_4 C1_4 1.808(9) .
N1_4 C1_4 1.363(10) .
N1_4 C5_4 1.387(11) .
C1_4 C2_4 1.392(11) .
C2_4 C3_4 1.402(12) .
C2_4 H2D_4 0.9300 .
C3_4 C4_4 1.370(13) .
C3_4 H3D_4 0.9300 .
C4_4 C5_4 1.392(13) .
C4_4 H4D_4 0.9300 .
C5_4 H5D_4 0.9300 .
P1_5 O3_5 1.510(6) .
P1_5 O2_5 1.513(6) .
P1_5 O1_5 1.513(6) .
P1_5 C1_5 1.805(10) .
N1_5 C1_5 1.355(10) .
N1_5 C5_5 1.392(11) .
C1_5 C2_5 1.392(11) .
C2_5 C3_5 1.399(12) .
C2_5 H2E_5 0.9300 .
C3_5 C4_5 1.373(13) .
C3_5 H3E_5 0.9300 .
C4_5 C5_5 1.394(13) .
C4_5 H4E_5 0.9300 .
C5_5 H5E_5 0.9300 .
P1_6 O2_6 1.513(6) .
P1_6 O3_6 1.514(6) .
P1_6 O1_6 1.520(6) .
P1_6 C1_6 1.813(10) .
O2_6 Fe6 1.928(10) 3_675
N1_6 C1_6 1.355(10) .
N1_6 C5_6 1.385(11) .
C1_6 C2_6 1.392(12) .
C2_6 C3_6 1.403(12) .
C2_6 H2F_6 0.9300 .
C3_6 C4_6 1.371(13) .
C3_6 H3F_6 0.9300 .
C4_6 C5_6 1.395(13) .
C4_6 H4F_6 0.9300 .
C5_6 H5F_6 0.9300 .
P1_7 O2_7 1.511(7) .
P1_7 O3_7 1.514(7) .
P1_7 O1_7 1.514(7) .
P1_7 C1_7 1.809(11) .
N1_7 C1_7 1.352(11) .
N1_7 C5_7 1.388(12) .
C1_7 C2_7 1.389(12) .
C2_7 C3_7 1.403(13) .
C2_7 H2G_7 0.9300 .
C3_7 C4_7 1.373(14) .
C3_7 H3G_7 0.9300 .
C4_7 C5_7 1.393(13) .
C4_7 H4G_7 0.9300 .
C5_7 H5G_7 0.9300 .
P1_8 O1_8 1.510(6) .
P1_8 O2_8 1.514(7) .
P1_8 O3_8 1.515(7) .
P1_8 C1_8 1.811(10) .
N1_8 C1_8 1.342(10) .
N1_8 C5_8 1.388(11) .
C1_8 C2_8 1.387(12) .
C2_8 C3_8 1.401(12) .
C2_8 H2H_8 0.9300 .
C3_8 C4_8 1.374(13) .
C3_8 H3H_8 0.9300 .
C4_8 C5_8 1.394(13) .
C4_8 H4H_8 0.9300 .
C5_8 H5H_8 0.9300 .
P1_9 O1_9 1.513(5) 2_765
P1_9 O1_9 1.513(5) 3_675
P1_9 O1_9 1.513(5) .
N1_9 C1_9 1.355(11) .
N1_9 C5_9 1.387(12) .
C1_9 C2_9 1.390(12) .
C2_9 C3_9 1.402(13) .
C2_9 H2I_9 0.9300 .
C3_9 C4_9 1.372(14) .
C3_9 H3I_9 0.9300 .
C4_9 C5_9 1.394(13) .
C4_9 H4I_9 0.9300 .
C5_9 H5I_9 0.9300 .
S1_10 O1_10 1.436(12) .
S1_10 O1_10 1.436(12) 3_665
S1_10 O1_10 1.436(12) 2_655
S1_10 C1_10 1.70(3) .
F1_10 C1_10 1.328(15) .
C1_10 F1_10 1.328(15) 3_665
C1_10 F1_10 1.328(15) 2_655
S1_11 O1_11 1.431(12) .
S1_11 O2_11 1.436(12) .
S1_11 O3_11 1.448(12) .
S1_11 C1_11 1.70(3) .
F1_11 C1_11 1.333(15) .
F2_11 C1_11 1.331(15) .
F3_11 C1_11 1.333(15) .
S1_12 O3_12 1.436(12) .
S1_12 O1_12 1.437(12) .
S1_12 O2_12 1.442(12) .
S1_12 C1_12 1.70(3) .
F1_12 C1_12 1.331(15) .
F2_12 C1_12 1.333(15) .
F3_12 C1_12 1.331(15) .
S1_13 O1_13 1.424(12) .
S1_13 O3_13 1.428(12) .
S1_13 O2_13 1.434(12) .
S1_13 C1_13 1.70(3) .
F1_13 C1_13 1.327(15) .
F2_13 C1_13 1.327(15) .
F3_13 C1_13 1.328(15) .
O1_14 C1_14 1.405(10) .
O1_14 H1A_14 0.8200 .
C1_14 C2_14 1.494(10) .
C1_14 H1B_14 0.9700 .
C1_14 H1C_14 0.9700 .
C2_14 H2J_14 0.9600 .
C2_14 H2K_14 0.9600 .
C2_14 H2L_14 0.9600 .
S1_15 O1_15 1.429(12) .
S1_15 O3_15 1.431(12) .
S1_15 O2_15 1.433(12) .
S1_15 C1_15 1.70(3) .
F1_15 C1_15 1.331(15) .
F2_15 C1_15 1.331(15) .
F3_15 C1_15 1.330(15) .
O7W O7W 1.67(8) 18_654
